data_4115023
loop_
_publ_author_name
'Juventino J. Garcia'
'Nicole M. Brunkan'
'William D. Jones'

_publ_section_title
;
 Cleavage of Carbon-Carbon Bonds in Aromatic Nitriles Using Nickel(0)
;
_journal_name_full 'Journal of the American Chemical Society'
_journal_page_first 9547
_journal_page_last 9555
_journal_paper_doi 10.1021/ja0204933
_journal_volume 124
_journal_year 2002
_chemical_formula_sum 'C24 H38 N2 Ni P2'
_chemical_formula_weight 475.21
_chemical_name_common (dippe)Ni(3-quinolinyl)(CN)
_chemical_name_systematic
;
  ?
;
_space_group_IT_number 14
_symmetry_cell_setting monoclinic
_symmetry_space_group_name_Hall '-P 2yn'
_symmetry_space_group_name_H-M 'P 1 21/n 1'
_atom_sites_solution_hydrogens geom
_atom_sites_solution_primary direct
_atom_sites_solution_secondary difmap
_audit_creation_method SHELXL-97
_cell_angle_alpha 90.00
_cell_angle_beta 92.023(9)
_cell_angle_gamma 90.00
_cell_formula_units_Z 4
_cell_length_a 8.0200(14)
_cell_length_b 20.925(3)
_cell_length_c 14.969(3)
_cell_measurement_reflns_used 5215
_cell_measurement_temperature 188(2)
_cell_volume 2510.5(8)
_computing_cell_refinement 'Bruker SMART'
_computing_data_collection 'Bruker SMART'
_computing_data_reduction 'Bruker SHELXTL'
_computing_molecular_graphics 'Bruker SHELXTL'
_computing_publication_material 'Bruker SHELXTL'
_computing_structure_refinement 'SHELXL-97 (Sheldrick, 1997)'
_computing_structure_solution 'SHELXS-97 (Sheldrick, 1990)'
_diffrn_ambient_temperature 188(2)
_diffrn_measured_fraction_theta_full 0.999
_diffrn_measured_fraction_theta_max 0.999
_diffrn_measurement_device_type 'CCD area detector'
_diffrn_measurement_method 'phi and omega scans'
_diffrn_radiation_monochromator graphite
_diffrn_radiation_source 'normal-focus sealed tube'
_diffrn_radiation_type MoK\a
_diffrn_radiation_wavelength 0.71073
_diffrn_reflns_av_R_equivalents 0.0301
_diffrn_reflns_av_sigmaI/netI 0.0326
_diffrn_reflns_limit_h_max 8
_diffrn_reflns_limit_h_min -8
_diffrn_reflns_limit_k_max 22
_diffrn_reflns_limit_k_min -23
_diffrn_reflns_limit_l_max 16
_diffrn_reflns_limit_l_min -15
_diffrn_reflns_number 11296
_diffrn_reflns_theta_full 23.26
_diffrn_reflns_theta_max 23.26
_diffrn_reflns_theta_min 1.67
_exptl_absorpt_coefficient_mu 0.913
_exptl_absorpt_correction_T_max 0.927
_exptl_absorpt_correction_T_min 0.8629
_exptl_absorpt_correction_type SADABS
_exptl_crystal_colour yellow
_exptl_crystal_density_diffrn 1.257
_exptl_crystal_description prism
_exptl_crystal_F_000 1016
_exptl_crystal_size_max .10
_exptl_crystal_size_mid .17
_exptl_crystal_size_min .18
_refine_diff_density_max 0.575
_refine_diff_density_min -0.317
_refine_diff_density_rms 0.059
_refine_ls_extinction_method none
_refine_ls_goodness_of_fit_ref 1.124
_refine_ls_hydrogen_treatment mixed
_refine_ls_matrix_type full
_refine_ls_number_parameters 262
_refine_ls_number_reflns 3600
_refine_ls_number_restraints 0
_refine_ls_restrained_S_all 1.124
_refine_ls_R_factor_all 0.0570
_refine_ls_R_factor_gt 0.0449
_refine_ls_shift/su_max 0.008
_refine_ls_shift/su_mean 0.001
_refine_ls_structure_factor_coef Fsqd
_refine_ls_weighting_details 'calc w=1/[\s^2^(Fo^2^)+(0.0576P)^2^+1.7278P] where P=(Fo^2^+2Fc^2^)/3'
_refine_ls_weighting_scheme calc
_refine_ls_wR_factor_gt 0.1073
_refine_ls_wR_factor_ref 0.1118
_reflns_number_gt 3065
_reflns_number_total 3600
_reflns_threshold_expression >2sigma(I)
_cod_data_source_file ja0204933_5.cif
_cod_data_source_block sad_jonjg09
_cod_original_cell_volume 2510.6(7)
_cod_original_sg_symbol_H-M P2(1)/n
_cod_database_code 4115023

loop_
_symmetry_equiv_pos_as_xyz
'x, y, z'
'-x+1/2, y+1/2, -z+1/2'
'-x, -y, -z'
'x-1/2, -y-1/2, z-1/2'

loop_
_atom_site_label
_atom_site_type_symbol
_atom_site_fract_x
_atom_site_fract_y
_atom_site_fract_z
_atom_site_U_iso_or_equiv
_atom_site_adp_type
_atom_site_occupancy
_atom_site_symmetry_multiplicity
_atom_site_calc_flag
_atom_site_refinement_flags
Ni1 Ni 0.34514(5) 0.21975(2) 0.12394(3) 0.02636(17) Uani 1 1 d .
P1 P 0.21872(11) 0.12867(4) 0.09527(6) 0.0270(2) Uani 1 1 d .
P2 P 0.12159(11) 0.26923(4) 0.07441(6) 0.0263(2) Uani 1 1 d .
N1 N 0.6547(5) 0.14820(19) 0.1791(3) 0.0538(10) Uani 1 1 d .
N2 N 0.5427(4) 0.37361(16) 0.2708(2) 0.0416(9) Uani 1 1 d .
C1 C 0.5443(5) 0.17526(18) 0.1606(2) 0.0311(9) Uani 1 1 d .
C2 C 0.4732(5) 0.32052(19) 0.2401(3) 0.0381(10) Uani 1 1 d .
H2B H 0.4308 0.2925 0.2838 0.046 Uiso 1 1 calc R
C3 C 0.4537(5) 0.30005(18) 0.1510(3) 0.0329(9) Uani 1 1 d .
C4 C 0.5212(5) 0.34093(18) 0.0889(3) 0.0352(9) Uani 1 1 d .
H4A H 0.5173 0.3294 0.0275 0.042 Uiso 1 1 calc R
C5 C 0.5963(5) 0.39993(18) 0.1156(3) 0.0325(9) Uani 1 1 d .
C6 C 0.6587(5) 0.44469(19) 0.0552(3) 0.0411(10) Uani 1 1 d .
H6A H 0.6526 0.4358 -0.0070 0.049 Uiso 1 1 calc R
C7 C 0.7282(5) 0.5010(2) 0.0850(3) 0.0523(12) Uani 1 1 d .
H7A H 0.7704 0.5305 0.0433 0.063 Uiso 1 1 calc R
C8 C 0.7375(5) 0.5151(2) 0.1756(3) 0.0488(12) Uani 1 1 d .
H8A H 0.7867 0.5541 0.1956 0.059 Uiso 1 1 calc R
C9 C 0.6764(5) 0.4733(2) 0.2357(3) 0.0434(11) Uani 1 1 d .
H9A H 0.6823 0.4836 0.2976 0.052 Uiso 1 1 calc R
C10 C 0.6037(5) 0.41464(19) 0.2075(3) 0.0357(9) Uani 1 1 d .
C11 C 0.1544(5) 0.08385(18) 0.1947(3) 0.0346(9) Uani 1 1 d .
H11A H 0.0644 0.0535 0.1746 0.042 Uiso 1 1 calc R
C12 C 0.2946(5) 0.0444(2) 0.2386(3) 0.0469(11) Uani 1 1 d .
H12A H 0.2521 0.0214 0.2901 0.070 Uiso 1 1 calc R
H12B H 0.3856 0.0728 0.2585 0.070 Uiso 1 1 calc R
H12C H 0.3360 0.0136 0.1953 0.070 Uiso 1 1 calc R
C13 C 0.0801(5) 0.1291(2) 0.2626(3) 0.0423(10) Uani 1 1 d .
H13A H 0.0457 0.1047 0.3146 0.063 Uiso 1 1 calc R
H13B H -0.0170 0.1509 0.2352 0.063 Uiso 1 1 calc R
H13C H 0.1640 0.1608 0.2815 0.063 Uiso 1 1 calc R
C14 C 0.3347(5) 0.07050(17) 0.0288(3) 0.0328(9) Uani 1 1 d .
H14A H 0.4316 0.0555 0.0671 0.039 Uiso 1 1 calc R
C15 C 0.2310(5) 0.01135(19) 0.0034(3) 0.0434(10) Uani 1 1 d .
H15A H 0.2987 -0.0182 -0.0310 0.065 Uiso 1 1 calc R
H15B H 0.1326 0.0243 -0.0328 0.065 Uiso 1 1 calc R
H15C H 0.1954 -0.0100 0.0578 0.065 Uiso 1 1 calc R
C16 C 0.4057(5) 0.1024(2) -0.0529(3) 0.0427(10) Uani 1 1 d .
H16A H 0.4678 0.0709 -0.0869 0.064 Uiso 1 1 calc R
H16B H 0.4808 0.1371 -0.0337 0.064 Uiso 1 1 calc R
H16C H 0.3143 0.1198 -0.0907 0.064 Uiso 1 1 calc R
C17 C 0.1551(5) 0.31172(18) -0.0312(2) 0.0321(9) Uani 1 1 d .
H17A H 0.2292 0.3489 -0.0162 0.038 Uiso 1 1 calc R
C18 C -0.0038(5) 0.3390(2) -0.0759(3) 0.0472(11) Uani 1 1 d .
H18A H 0.0241 0.3611 -0.1312 0.071 Uiso 1 1 calc R
H18B H -0.0554 0.3693 -0.0353 0.071 Uiso 1 1 calc R
H18C H -0.0821 0.3042 -0.0899 0.071 Uiso 1 1 calc R
C19 C 0.2490(6) 0.2699(2) -0.0964(3) 0.0435(11) Uani 1 1 d .
H19A H 0.2657 0.2937 -0.1517 0.065 Uiso 1 1 calc R
H19B H 0.1838 0.2312 -0.1099 0.065 Uiso 1 1 calc R
H19C H 0.3576 0.2579 -0.0693 0.065 Uiso 1 1 calc R
C20 C 0.0127(5) 0.32839(18) 0.1431(3) 0.0342(9) Uani 1 1 d .
H20A H -0.1005 0.3348 0.1143 0.041 Uiso 1 1 calc R
C21 C -0.0138(6) 0.3023(2) 0.2368(3) 0.0581(13) Uani 1 1 d .
H21A H -0.0721 0.3342 0.2719 0.087 Uiso 1 1 calc R
H21B H 0.0946 0.2927 0.2660 0.087 Uiso 1 1 calc R
H21C H -0.0808 0.2632 0.2326 0.087 Uiso 1 1 calc R
C22 C 0.0955(6) 0.39379(19) 0.1485(3) 0.0468(11) Uani 1 1 d .
H22A H 0.0294 0.4223 0.1853 0.070 Uiso 1 1 calc R
H22B H 0.1023 0.4117 0.0883 0.070 Uiso 1 1 calc R
H22C H 0.2080 0.3895 0.1755 0.070 Uiso 1 1 calc R
C23 C 0.0241(4) 0.14431(17) 0.0293(3) 0.0325(9) Uani 1 1 d .
H23A H 0.0463 0.1418 -0.0353 0.039 Uiso 1 1 calc R
H23B H -0.0599 0.1114 0.0429 0.039 Uiso 1 1 calc R
C24 C -0.0443(4) 0.21061(17) 0.0511(3) 0.0324(9) Uani 1 1 d .
H24A H -0.1150 0.2073 0.1038 0.039 Uiso 1 1 calc R
H24B H -0.1154 0.2258 0.0000 0.039 Uiso 1 1 calc R

loop_
_atom_site_aniso_label
_atom_site_aniso_U_11
_atom_site_aniso_U_22
_atom_site_aniso_U_33
_atom_site_aniso_U_23
_atom_site_aniso_U_13
_atom_site_aniso_U_12
Ni1 0.0230(3) 0.0256(3) 0.0305(3) 0.0017(2) 0.00027(19) -0.0036(2)
P1 0.0241(5) 0.0245(5) 0.0326(6) 0.0022(4) 0.0016(4) -0.0016(4)
P2 0.0254(5) 0.0250(5) 0.0285(5) -0.0006(4) 0.0030(4) 0.0000(4)
N1 0.044(2) 0.056(3) 0.062(3) 0.015(2) 0.002(2) -0.007(2)
N2 0.042(2) 0.045(2) 0.037(2) -0.0003(17) -0.0059(16) -0.0064(17)
C1 0.032(2) 0.029(2) 0.032(2) 0.0070(17) 0.0020(18) -0.0126(19)
C2 0.040(2) 0.037(2) 0.038(2) 0.0120(19) -0.0030(18) -0.007(2)
C3 0.029(2) 0.029(2) 0.040(2) 0.0000(18) -0.0011(18) -0.0039(17)
C4 0.033(2) 0.038(2) 0.034(2) 0.0001(19) -0.0036(17) 0.0016(18)
C5 0.027(2) 0.029(2) 0.042(2) 0.0024(18) -0.0033(17) 0.0007(17)
C6 0.039(2) 0.038(2) 0.046(3) 0.007(2) 0.0010(19) -0.0031(19)
C7 0.047(3) 0.038(3) 0.072(4) 0.015(2) -0.001(2) -0.008(2)
C8 0.040(3) 0.029(2) 0.077(4) -0.002(2) -0.008(2) -0.0041(19)
C9 0.035(2) 0.039(2) 0.055(3) -0.012(2) -0.008(2) 0.0014(19)
C10 0.027(2) 0.035(2) 0.044(3) 0.0015(19) -0.0009(18) 0.0026(18)
C11 0.034(2) 0.031(2) 0.039(2) 0.0064(18) 0.0024(17) -0.0082(18)
C12 0.051(3) 0.041(3) 0.048(3) 0.017(2) 0.001(2) 0.001(2)
C13 0.043(2) 0.047(3) 0.038(2) 0.008(2) 0.0084(19) 0.002(2)
C14 0.029(2) 0.029(2) 0.040(2) -0.0007(17) 0.0013(17) 0.0021(17)
C15 0.047(3) 0.031(2) 0.052(3) -0.006(2) 0.003(2) 0.0020(19)
C16 0.040(2) 0.046(3) 0.042(3) -0.002(2) 0.0090(19) 0.006(2)
C17 0.038(2) 0.032(2) 0.026(2) 0.0042(17) 0.0046(17) -0.0007(18)
C18 0.050(3) 0.049(3) 0.042(3) 0.011(2) -0.001(2) 0.008(2)
C19 0.055(3) 0.044(3) 0.033(2) -0.0008(19) 0.010(2) 0.001(2)
C20 0.033(2) 0.034(2) 0.036(2) -0.0003(18) 0.0087(17) 0.0053(18)
C21 0.077(4) 0.054(3) 0.045(3) -0.002(2) 0.029(3) 0.008(3)
C22 0.055(3) 0.033(2) 0.053(3) -0.012(2) 0.002(2) 0.007(2)
C23 0.031(2) 0.028(2) 0.038(2) -0.0016(17) -0.0036(17) -0.0003(17)
C24 0.026(2) 0.029(2) 0.042(2) 0.0048(17) -0.0006(17) 0.0013(17)

loop_
_atom_type_symbol
_atom_type_description
_atom_type_scat_dispersion_real
_atom_type_scat_dispersion_imag
_atom_type_scat_source
C C 0.0033 0.0016 'International Tables Vol C Tables 4.2.6.8 and 6.1.1.4'
H H 0.0000 0.0000 'International Tables Vol C Tables 4.2.6.8 and 6.1.1.4'
N N 0.0061 0.0033 'International Tables Vol C Tables 4.2.6.8 and 6.1.1.4'
P P 0.1023 0.0942 'International Tables Vol C Tables 4.2.6.8 and 6.1.1.4'
Ni Ni 0.3393 1.1124 'International Tables Vol C Tables 4.2.6.8 and 6.1.1.4'

loop_
_geom_angle_atom_site_label_1
_geom_angle_atom_site_label_2
_geom_angle_atom_site_label_3
_geom_angle
C1 Ni1 C3 89.85(15)
C1 Ni1 P2 176.78(12)
C3 Ni1 P2 91.01(12)
C1 Ni1 P1 90.50(11)
C3 Ni1 P1 178.95(12)
P2 Ni1 P1 88.69(4)
C14 P1 C23 105.14(17)
C14 P1 C11 105.08(17)
C23 P1 C11 105.45(18)
C14 P1 Ni1 116.12(12)
C23 P1 Ni1 109.06(12)
C11 P1 Ni1 115.05(13)
C24 P2 C17 106.65(18)
C24 P2 C20 101.54(17)
C17 P2 C20 103.90(17)
C24 P2 Ni1 109.25(12)
C17 P2 Ni1 112.23(12)
C20 P2 Ni1 121.92(13)
C2 N2 C10 116.1(3)
N1 C1 Ni1 177.1(4)
N2 C2 C3 128.3(4)
C4 C3 C2 114.5(3)
C4 C3 Ni1 125.5(3)
C2 C3 Ni1 120.0(3)
C3 C4 C5 121.2(4)
C6 C5 C10 118.6(4)
C6 C5 C4 123.7(4)
C10 C5 C4 117.8(4)
C7 C6 C5 120.9(4)
C6 C7 C8 120.6(4)
C9 C8 C7 120.1(4)
C8 C9 C10 120.9(4)
N2 C10 C5 122.1(4)
N2 C10 C9 119.0(4)
C5 C10 C9 118.9(4)
C12 C11 C13 110.4(3)
C12 C11 P1 113.5(3)
C13 C11 P1 110.4(3)
C16 C14 C15 111.8(3)
C16 C14 P1 110.7(3)
C15 C14 P1 112.8(3)
C18 C17 C19 110.9(3)
C18 C17 P2 114.3(3)
C19 C17 P2 111.2(3)
C22 C20 C21 110.3(3)
C22 C20 P2 114.7(3)
C21 C20 P2 110.8(3)
C24 C23 P1 110.4(3)
C23 C24 P2 112.6(2)

loop_
_geom_bond_atom_site_label_1
_geom_bond_atom_site_label_2
_geom_bond_distance
Ni1 C1 1.912(4)
Ni1 C3 1.929(4)
Ni1 P2 2.1776(11)
Ni1 P1 2.1941(11)
P1 C14 1.845(4)
P1 C23 1.847(4)
P1 C11 1.848(4)
P2 C24 1.834(4)
P2 C17 1.841(4)
P2 C20 1.848(4)
N1 C1 1.079(5)
N2 C2 1.319(5)
N2 C10 1.382(5)
C2 C3 1.404(5)
C3 C4 1.387(5)
C4 C5 1.425(5)
C5 C6 1.405(5)
C5 C10 1.409(5)
C6 C7 1.370(6)
C7 C8 1.387(6)
C8 C9 1.358(6)
C9 C10 1.417(5)
C11 C12 1.525(5)
C11 C13 1.525(5)
C14 C16 1.521(5)
C14 C15 1.531(5)
C17 C18 1.530(5)
C17 C19 1.529(5)
C20 C22 1.522(6)
C20 C21 1.527(6)
C23 C24 1.531(5)
